data_4347884
loop_
_publ_author_name
'Chakarawet, Khetpakorn'
'Knopf, Ioana'
'Nava, Matthew'
'Jiang, Yanfeng'
'Stauber, Julia M.'
'Cummins, Christopher C.'

_publ_section_title
;
 Crystalline Metaphosphate Acid Salts: Synthesis in Organic Media,
 Structures, Hydrogen-Bonding Capability, and Implication of Superacidity.
;
_journal_issue 12
_journal_name_full 'Inorganic chemistry'
_journal_page_first 6178
_journal_page_last 6185
_journal_paper_doi 10.1021/acs.inorgchem.6b00749
_journal_volume 55
_journal_year 2016
_chemical_formula_sum 'C72 H68 N2 O20 P10'
_chemical_formula_weight 1590.98
_chemical_name_systematic 'Bis(triphenylphosphine)iminium bis(hydronium)dihydrogenhexametaphosphate'
_space_group_crystal_system monoclinic
_space_group_IT_number 14
_space_group_name_Hall '-P 2yn'
_space_group_name_H-M_alt 'P 1 21/n 1'
_atom_sites_solution_hydrogens mixed
_atom_sites_solution_primary direct
_atom_sites_solution_secondary difmap
_audit_creation_method SHELXL-2013
_cell_angle_alpha 90
_cell_angle_beta 105.5100(10)
_cell_angle_gamma 90
_cell_formula_units_Z 2
_cell_length_a 8.8016(4)
_cell_length_b 30.5879(12)
_cell_length_c 13.6623(6)
_cell_measurement_reflns_used 9962
_cell_measurement_temperature 100(2)
_cell_measurement_theta_max 33.04
_cell_measurement_theta_min 2.66
_cell_volume 3544.3(3)
_computing_cell_refinement 'SAINT 7.46A (Bruker-AXS, 2011)'
_computing_data_collection 'APEX2 v2011.4.0 (Bruker-AXS, 2011)'
_computing_data_reduction 'SAINT 7.46A (Bruker-AXS, 2011)'
_computing_molecular_graphics 'Bruker SHELXTL'
_computing_publication_material 'Bruker SHELXTL'
_computing_structure_refinement 'SHELXL-2013 (Sheldrick, 2013)'
_computing_structure_solution 'SHELXS-97 (Sheldrick, 2008)'
_diffrn_ambient_temperature 100(2)
_diffrn_detector_area_resol_mean 8.3
_diffrn_measured_fraction_theta_full 1.000
_diffrn_measured_fraction_theta_max 1.000
_diffrn_measurement_device_type 'Bruker Smart APEX2 CCD'
_diffrn_measurement_method '\f and \w scans'
_diffrn_radiation_type MoK\a
_diffrn_radiation_wavelength 0.71073
_diffrn_reflns_av_R_equivalents 0.0317
_diffrn_reflns_av_unetI/netI 0.0157
_diffrn_reflns_Laue_measured_fraction_full 1.000
_diffrn_reflns_Laue_measured_fraction_max 1.000
_diffrn_reflns_limit_h_max 13
_diffrn_reflns_limit_h_min -13
_diffrn_reflns_limit_k_max 46
_diffrn_reflns_limit_k_min -46
_diffrn_reflns_limit_l_max 20
_diffrn_reflns_limit_l_min -20
_diffrn_reflns_number 138833
_diffrn_reflns_point_group_measured_fraction_full 1.000
_diffrn_reflns_point_group_measured_fraction_max 1.000
_diffrn_reflns_theta_full 25.242
_diffrn_reflns_theta_max 32.574
_diffrn_reflns_theta_min 1.331
_diffrn_source 'I\mS micro-focus sealed tube, multilayer optics'
_exptl_absorpt_coefficient_mu 0.319
_exptl_absorpt_correction_T_max 0.7465
_exptl_absorpt_correction_T_min 0.7222
_exptl_absorpt_correction_type multi-scan
_exptl_absorpt_process_details 'SADABS (Sheldrick, 2009)'
_exptl_crystal_colour colourless
_exptl_crystal_density_diffrn 1.491
_exptl_crystal_density_method 'not measured'
_exptl_crystal_description block
_exptl_crystal_F_000 1648
_exptl_crystal_size_max 0.270
_exptl_crystal_size_mid 0.180
_exptl_crystal_size_min 0.140
_refine_diff_density_max 0.568
_refine_diff_density_min -0.732
_refine_diff_density_rms 0.072
_refine_ls_extinction_method none
_refine_ls_goodness_of_fit_ref 1.064
_refine_ls_hydrogen_treatment mixed
_refine_ls_matrix_type full
_refine_ls_number_parameters 500
_refine_ls_number_reflns 12912
_refine_ls_number_restraints 824
_refine_ls_restrained_S_all 1.038
_refine_ls_R_factor_all 0.0391
_refine_ls_R_factor_gt 0.0345
_refine_ls_shift/su_max 0.002
_refine_ls_shift/su_mean 0.000
_refine_ls_structure_factor_coef Fsqd
_refine_ls_weighting_details 'w=1/[\s^2^(Fo^2^)+(0.0439P)^2^+2.7562P] where P=(Fo^2^+2Fc^2^)/3'
_refine_ls_weighting_scheme calc
_refine_ls_wR_factor_gt 0.0940
_refine_ls_wR_factor_ref 0.0972
_reflns_Friedel_coverage 0.000
_reflns_number_gt 11619
_reflns_number_total 12912
_reflns_threshold_expression 'I > 2\s(I)'
_cod_data_source_file ic6b00749_si_007.cif
_cod_data_source_block X8_14164
_cod_original_sg_symbol_H-M 'P 21/n'
_cod_database_code 4347884
_shelx_space_group_comment
; 
The symmetry employed for this shelxl refinement is uniquely defined 
by the following loop, which should always be used as a source of 
symmetry information in preference to the above space-group names. 
They are only intended as comments. 
;
_shelx_estimated_absorpt_t_min 0.919
_shelx_estimated_absorpt_t_max 0.957
_shelxl_version_number 2013-4

loop_
_space_group_symop_operation_xyz
'x, y, z'
'-x+1/2, y+1/2, -z+1/2'
'-x, -y, -z'
'x-1/2, -y-1/2, z-1/2'

loop_
_atom_site_label
_atom_site_type_symbol
_atom_site_fract_x
_atom_site_fract_y
_atom_site_fract_z
_atom_site_U_iso_or_equiv
_atom_site_adp_type
_atom_site_occupancy
_atom_site_site_symmetry_order
_atom_site_calc_flag
_atom_site_refinement_flags_posn
_atom_site_refinement_flags_adp
_atom_site_refinement_flags_occupancy
_atom_site_disorder_assembly
_atom_site_disorder_group
P1 P 0.43362(4) 0.47799(2) 0.80679(2) 0.01438(6) Uani 1 1 d D U . . .
O11 O 0.50675(12) 0.51885(3) 0.77709(7) 0.01961(17) Uani 1 1 d . U . . .
O12 O 0.38942(14) 0.44245(3) 0.73423(8) 0.0253(2) Uani 1 1 d . U . . .
P2 P 0.72324(4) 0.44793(2) 0.95858(2) 0.01413(6) Uani 1 1 d D U . . .
O21 O 0.72542(12) 0.41663(3) 1.04098(8) 0.02120(18) Uani 1 1 d . U . . .
O22 O 0.79524(11) 0.43553(3) 0.87470(8) 0.02070(18) Uani 1 1 d . U . . .
P3 P 0.82189(4) 0.52538(2) 1.09301(2) 0.01328(6) Uani 1 1 d D U . . .
O3 O 0.71240(10) 0.50368(3) 1.15456(7) 0.01538(15) Uani 1 1 d . U . . .
O31 O 0.76758(11) 0.56911(3) 1.05336(7) 0.01965(17) Uani 1 1 d . U . . .
O32 O 0.98804(11) 0.52178(3) 1.16068(8) 0.02140(18) Uani 1 1 d . U . . .
H1 H 1.070(2) 0.5336(5) 1.1438(14) 0.026 Uiso 1 1 d . U . . .
O1 O 0.5468(8) 0.4648(4) 0.9166(5) 0.0206(10) Uani 0.68(5) 1 d D U P A 1
O2 O 0.8161(12) 0.4913(3) 1.0047(7) 0.0290(13) Uani 0.68(5) 1 d D U P A 1
O1B O 0.5393(14) 0.4561(8) 0.9085(14) 0.022(2) Uani 0.32(5) 1 d D U P A 2
O2B O 0.787(3) 0.4955(4) 0.9948(9) 0.026(2) Uani 0.32(5) 1 d D U P A 2
O1W O 0.53071(12) 0.58039(3) 0.89486(7) 0.01849(17) Uani 1 1 d . . . . .
H1W H 0.525(2) 0.5514(6) 0.8467(14) 0.022 Uiso 1 1 d . U . . .
H2W H 0.442(2) 0.5808(6) 0.9204(13) 0.022 Uiso 1 1 d . U . . .
H3W H 0.612(2) 0.5764(6) 0.9502(14) 0.022 Uiso 1 1 d . U . . .
P1C P 0.38279(3) 0.70390(2) 0.36834(2) 0.00884(5) Uani 1 1 d . U . . .
P2C P 0.47675(3) 0.64571(2) 0.54439(2) 0.00930(5) Uani 1 1 d . U . . .
N1 N 0.50093(11) 0.67780(3) 0.45799(7) 0.01119(16) Uani 1 1 d . U . . .
C111 C 0.39249(13) 0.76132(3) 0.39750(8) 0.01031(17) Uani 1 1 d . U . . .
C112 C 0.26554(13) 0.78977(4) 0.36192(8) 0.01308(18) Uani 1 1 d . U . . .
H112 H 0.1679 0.7790 0.3210 0.016 Uiso 1 1 calc R U . . .
C113 C 0.28291(15) 0.83405(4) 0.38685(9) 0.0162(2) Uani 1 1 d . U . . .
H113 H 0.1965 0.8534 0.3633 0.019 Uiso 1 1 calc R U . . .
C114 C 0.42595(15) 0.84999(4) 0.44590(10) 0.0171(2) Uani 1 1 d . U . . .
H114 H 0.4367 0.8802 0.4629 0.021 Uiso 1 1 calc R U . . .
C115 C 0.55358(14) 0.82195(4) 0.48026(9) 0.0161(2) Uani 1 1 d . U . . .
H115 H 0.6518 0.8330 0.5197 0.019 Uiso 1 1 calc R U . . .
C116 C 0.53671(13) 0.77765(4) 0.45651(8) 0.01283(18) Uani 1 1 d . U . . .
H116 H 0.6234 0.7584 0.4804 0.015 Uiso 1 1 calc R U . . .
C121 C 0.44263(13) 0.69791(4) 0.25325(8) 0.01083(17) Uani 1 1 d . U . . .
C122 C 0.50396(14) 0.65829(4) 0.23064(9) 0.01467(19) Uani 1 1 d . U . . .
H122 H 0.5178 0.6347 0.2773 0.018 Uiso 1 1 calc R U . . .
C123 C 0.54496(15) 0.65339(4) 0.13939(9) 0.0173(2) Uani 1 1 d . U . . .
H123 H 0.5878 0.6265 0.1243 0.021 Uiso 1 1 calc R U . . .
C124 C 0.52319(14) 0.68777(4) 0.07070(9) 0.0173(2) Uani 1 1 d . U . . .
H124 H 0.5514 0.6844 0.0087 0.021 Uiso 1 1 calc R U . . .
C125 C 0.46016(15) 0.72711(4) 0.09260(9) 0.0169(2) Uani 1 1 d . U . . .
H125 H 0.4444 0.7505 0.0451 0.020 Uiso 1 1 calc R U . . .
C126 C 0.42007(14) 0.73246(4) 0.18374(9) 0.01412(19) Uani 1 1 d . U . . .
H126 H 0.3776 0.7594 0.1987 0.017 Uiso 1 1 calc R U . . .
C131 C 0.18309(13) 0.68474(4) 0.34237(8) 0.01102(17) Uani 1 1 d . U . . .
C132 C 0.13072(14) 0.65269(4) 0.26779(9) 0.0171(2) Uani 1 1 d . U . . .
H132 H 0.1927 0.6453 0.2229 0.021 Uiso 1 1 calc R U . . .
C133 C -0.01191(16) 0.63169(4) 0.25951(11) 0.0215(2) Uani 1 1 d . U . . .
H133 H -0.0478 0.6101 0.2087 0.026 Uiso 1 1 calc R U . . .
C134 C -0.10232(15) 0.64219(4) 0.32521(10) 0.0195(2) Uani 1 1 d . U . . .
H134 H -0.1978 0.6269 0.3211 0.023 Uiso 1 1 calc R U . . .
C135 C -0.05339(14) 0.67501(4) 0.39714(9) 0.0172(2) Uani 1 1 d . U . . .
H135 H -0.1178 0.6830 0.4401 0.021 Uiso 1 1 calc R U . . .
C136 C 0.08944(14) 0.69623(4) 0.40638(8) 0.01367(19) Uani 1 1 d . U . . .
H136 H 0.1233 0.7184 0.4560 0.016 Uiso 1 1 calc R U . . .
C211 C 0.35224(13) 0.59948(4) 0.49930(8) 0.01242(18) Uani 1 1 d . U . . .
C212 C 0.40234(16) 0.56986(4) 0.43596(9) 0.0178(2) Uani 1 1 d . U . . .
H212 H 0.5013 0.5737 0.4217 0.021 Uiso 1 1 calc R U . . .
C213 C 0.30642(18) 0.53483(4) 0.39431(11) 0.0231(3) Uani 1 1 d . U . . .
H213 H 0.3396 0.5148 0.3511 0.028 Uiso 1 1 calc R U . . .
C214 C 0.16169(18) 0.52908(5) 0.41569(11) 0.0246(3) Uani 1 1 d . U . . .
H214 H 0.0967 0.5050 0.3874 0.030 Uiso 1 1 calc R U . . .
C215 C 0.11185(16) 0.55844(4) 0.47822(10) 0.0215(2) Uani 1 1 d . U . . .
H215 H 0.0130 0.5544 0.4926 0.026 Uiso 1 1 calc R U . . .
C216 C 0.20664(14) 0.59375(4) 0.51984(9) 0.0155(2) Uani 1 1 d . U . . .
H216 H 0.1723 0.6139 0.5622 0.019 Uiso 1 1 calc R U . . .
C221 C 0.40587(13) 0.67317(4) 0.64098(8) 0.01121(17) Uani 1 1 d . U . . .
C222 C 0.37986(14) 0.64958(4) 0.72269(8) 0.01381(19) Uani 1 1 d . U . . .
H222 H 0.3946 0.6188 0.7260 0.017 Uiso 1 1 calc R U . . .
C223 C 0.33232(14) 0.67117(4) 0.79923(9) 0.0159(2) Uani 1 1 d . U . . .
H223 H 0.3134 0.6551 0.8543 0.019 Uiso 1 1 calc R U . . .
C224 C 0.31253(14) 0.71632(4) 0.79508(9) 0.0162(2) Uani 1 1 d . U . . .
H224 H 0.2799 0.7310 0.8473 0.019 Uiso 1 1 calc R U . . .
C225 C 0.34023(14) 0.74013(4) 0.71491(9) 0.0156(2) Uani 1 1 d . U . . .
H225 H 0.3271 0.7710 0.7126 0.019 Uiso 1 1 calc R U . . .
C226 C 0.38743(14) 0.71861(4) 0.63792(8) 0.01323(18) Uani 1 1 d . U . . .
H226 H 0.4071 0.7348 0.5833 0.016 Uiso 1 1 calc R U . . .
C231 C 0.66837(13) 0.62585(4) 0.61024(8) 0.01132(17) Uani 1 1 d . U . . .
C232 C 0.79783(13) 0.65308(4) 0.61730(8) 0.01379(19) Uani 1 1 d . U . . .
H232 H 0.7844 0.6803 0.5824 0.017 Uiso 1 1 calc R U . . .
C233 C 0.94635(14) 0.64058(4) 0.67522(10) 0.0187(2) Uani 1 1 d . U . . .
H233 H 1.0346 0.6590 0.6793 0.022 Uiso 1 1 calc R U . . .
C234 C 0.96577(15) 0.60094(5) 0.72730(10) 0.0204(2) Uani 1 1 d . U . . .
H234 H 1.0673 0.5924 0.7672 0.024 Uiso 1 1 calc R U . . .
C235 C 0.83690(16) 0.57387(4) 0.72095(10) 0.0195(2) Uani 1 1 d . U . . .
H235 H 0.8506 0.5469 0.7568 0.023 Uiso 1 1 calc R U . . .
C236 C 0.68757(14) 0.58597(4) 0.66238(9) 0.0156(2) Uani 1 1 d . U . . .
H236 H 0.5996 0.5673 0.6579 0.019 Uiso 1 1 calc R U . . .

loop_
_atom_site_aniso_label
_atom_site_aniso_U_11
_atom_site_aniso_U_22
_atom_site_aniso_U_33
_atom_site_aniso_U_23
_atom_site_aniso_U_13
_atom_site_aniso_U_12
P1 0.01631(13) 0.01412(13) 0.01380(12) 0.00063(10) 0.00593(10) 0.00007(10)
O11 0.0228(4) 0.0191(4) 0.0192(4) 0.0003(3) 0.0096(3) -0.0050(3)
O12 0.0356(6) 0.0193(4) 0.0252(5) -0.0064(4) 0.0152(4) -0.0044(4)
P2 0.01461(13) 0.01269(13) 0.01524(13) -0.00244(10) 0.00426(10) -0.00074(10)
O21 0.0232(4) 0.0174(4) 0.0226(4) 0.0043(3) 0.0054(4) 0.0048(3)
O22 0.0189(4) 0.0217(4) 0.0238(4) -0.0089(3) 0.0098(3) -0.0035(3)
P3 0.01472(13) 0.01195(12) 0.01362(12) -0.00125(9) 0.00458(10) -0.00197(10)
O3 0.0160(4) 0.0133(4) 0.0181(4) 0.0022(3) 0.0067(3) 0.0005(3)
O31 0.0192(4) 0.0169(4) 0.0211(4) 0.0048(3) 0.0023(3) -0.0018(3)
O32 0.0148(4) 0.0221(4) 0.0272(5) 0.0054(4) 0.0054(3) 0.0011(3)
O1 0.0181(11) 0.029(3) 0.0151(10) 0.0052(12) 0.0054(7) 0.0096(13)
O2 0.034(2) 0.030(2) 0.030(2) -0.0192(17) 0.0219(15) -0.0198(16)
O1B 0.017(2) 0.028(5) 0.025(3) 0.011(3) 0.0090(18) 0.005(2)
O2B 0.055(6) 0.011(2) 0.016(2) -0.0019(18) 0.017(3) -0.008(3)
O1W 0.0197(4) 0.0160(4) 0.0185(4) 0.0024(3) 0.0031(3) -0.0016(3)
P1C 0.00991(11) 0.00838(11) 0.00810(11) 0.00010(8) 0.00218(8) 0.00004(9)
P2C 0.01054(11) 0.00866(11) 0.00856(11) 0.00037(8) 0.00230(8) 0.00025(9)
N1 0.0123(4) 0.0109(4) 0.0100(4) 0.0020(3) 0.0023(3) 0.0005(3)
C111 0.0121(4) 0.0093(4) 0.0097(4) -0.0001(3) 0.0032(3) -0.0005(3)
C112 0.0126(4) 0.0123(4) 0.0139(4) 0.0005(3) 0.0026(4) 0.0013(4)
C113 0.0175(5) 0.0118(5) 0.0199(5) 0.0003(4) 0.0056(4) 0.0032(4)
C114 0.0209(5) 0.0109(5) 0.0203(5) -0.0030(4) 0.0069(4) -0.0010(4)
C115 0.0168(5) 0.0134(5) 0.0172(5) -0.0030(4) 0.0032(4) -0.0033(4)
C116 0.0130(4) 0.0120(4) 0.0126(4) -0.0001(3) 0.0019(3) -0.0005(4)
C121 0.0116(4) 0.0113(4) 0.0098(4) 0.0000(3) 0.0030(3) -0.0002(3)
C122 0.0173(5) 0.0135(5) 0.0142(4) -0.0003(4) 0.0060(4) 0.0021(4)
C123 0.0188(5) 0.0184(5) 0.0162(5) -0.0037(4) 0.0073(4) 0.0014(4)
C124 0.0161(5) 0.0249(6) 0.0118(4) -0.0026(4) 0.0055(4) -0.0018(4)
C125 0.0179(5) 0.0220(5) 0.0115(4) 0.0037(4) 0.0048(4) 0.0001(4)
C126 0.0161(5) 0.0143(5) 0.0126(4) 0.0023(4) 0.0050(4) 0.0011(4)
C131 0.0104(4) 0.0113(4) 0.0107(4) 0.0003(3) 0.0019(3) -0.0005(3)
C132 0.0157(5) 0.0182(5) 0.0175(5) -0.0065(4) 0.0045(4) -0.0036(4)
C133 0.0182(5) 0.0194(6) 0.0257(6) -0.0074(5) 0.0035(5) -0.0061(4)
C134 0.0136(5) 0.0182(5) 0.0256(6) 0.0023(4) 0.0031(4) -0.0038(4)
C135 0.0136(5) 0.0207(5) 0.0182(5) 0.0029(4) 0.0059(4) -0.0005(4)
C136 0.0138(4) 0.0152(5) 0.0126(4) -0.0003(4) 0.0044(4) -0.0007(4)
C211 0.0151(5) 0.0108(4) 0.0110(4) -0.0002(3) 0.0031(3) -0.0013(4)
C212 0.0231(6) 0.0139(5) 0.0184(5) -0.0038(4) 0.0093(4) -0.0026(4)
C213 0.0333(7) 0.0159(5) 0.0226(6) -0.0072(4) 0.0117(5) -0.0066(5)
C214 0.0314(7) 0.0191(6) 0.0242(6) -0.0062(5) 0.0087(5) -0.0117(5)
C215 0.0215(6) 0.0199(6) 0.0239(6) -0.0030(4) 0.0073(5) -0.0088(5)
C216 0.0164(5) 0.0150(5) 0.0156(5) -0.0009(4) 0.0053(4) -0.0028(4)
C221 0.0107(4) 0.0130(4) 0.0093(4) -0.0007(3) 0.0016(3) 0.0008(3)
C222 0.0148(5) 0.0156(5) 0.0106(4) 0.0004(3) 0.0027(3) -0.0006(4)
C223 0.0158(5) 0.0216(5) 0.0106(4) -0.0005(4) 0.0039(4) -0.0012(4)
C224 0.0144(5) 0.0219(5) 0.0121(4) -0.0040(4) 0.0033(4) 0.0016(4)
C225 0.0168(5) 0.0158(5) 0.0132(4) -0.0028(4) 0.0022(4) 0.0032(4)
C226 0.0155(5) 0.0132(4) 0.0103(4) -0.0003(3) 0.0022(3) 0.0020(4)
C231 0.0123(4) 0.0113(4) 0.0102(4) 0.0008(3) 0.0026(3) 0.0020(3)
C232 0.0131(4) 0.0153(5) 0.0129(4) 0.0007(4) 0.0034(4) 0.0001(4)
C233 0.0126(5) 0.0234(6) 0.0191(5) -0.0006(4) 0.0024(4) 0.0008(4)
C234 0.0162(5) 0.0234(6) 0.0187(5) -0.0004(4) -0.0003(4) 0.0072(4)
C235 0.0222(6) 0.0154(5) 0.0182(5) 0.0029(4) 0.0009(4) 0.0068(4)
C236 0.0178(5) 0.0117(4) 0.0163(5) 0.0030(4) 0.0026(4) 0.0021(4)

loop_
_atom_type_symbol
_atom_type_description
_atom_type_scat_dispersion_real
_atom_type_scat_dispersion_imag
_atom_type_scat_source
C C 0.0033 0.0016 'International Tables Vol C Tables 4.2.6.8 and 6.1.1.4'
H H 0.0000 0.0000 'International Tables Vol C Tables 4.2.6.8 and 6.1.1.4'
N N 0.0061 0.0033 'International Tables Vol C Tables 4.2.6.8 and 6.1.1.4'
O O 0.0106 0.0060 'International Tables Vol C Tables 4.2.6.8 and 6.1.1.4'
P P 0.1023 0.0942 'International Tables Vol C Tables 4.2.6.8 and 6.1.1.4'

loop_
_geom_angle_atom_site_label_1
_geom_angle_atom_site_label_2
_geom_angle_atom_site_label_3
_geom_angle
_geom_angle_site_symmetry_3
O12 P1 O11 119.45(6) .
O12 P1 O1B 105.5(9) .
O11 P1 O1B 113.0(7) .
O12 P1 O1 115.6(4) .
O11 P1 O1 104.8(4) .
O12 P1 O3 113.07(6) 3_667
O11 P1 O3 103.54(5) 3_667
O1B P1 O3 101.0(7) 3_667
O1 P1 O3 97.5(3) 3_667
P1 O11 H1W 113.4(8) .
O21 P2 O22 119.85(6) .
O21 P2 O2B 115.2(5) .
O22 P2 O2B 106.5(7) .
O21 P2 O1 107.3(4) .
O22 P2 O1 112.2(3) .
O21 P2 O2 109.7(4) .
O22 P2 O2 103.7(2) .
O1 P2 O2 102.7(3) .
O21 P2 O1B 103.4(6) .
O22 P2 O1B 107.4(8) .
O2B P2 O1B 102.8(7) .
O31 P3 O32 117.19(6) .
O31 P3 O2 112.1(5) .
O32 P3 O2 104.3(4) .
O31 P3 O2B 104.0(6) .
O32 P3 O2B 114.5(9) .
O31 P3 O3 113.07(5) .
O32 P3 O3 105.74(5) .
O2 P3 O3 103.2(2) .
O2B P3 O3 101.5(6) .
P3 O3 P1 132.71(6) 3_667
P3 O32 H1 122.1(13) .
P2 O1 P1 135.8(5) .
P3 O2 P2 139.1(5) .
P1 O1B P2 136.4(11) .
P3 O2B P2 139.9(9) .
H1W O1W H2W 109.0(14) .
H1W O1W H3W 107.0(15) .
H2W O1W H3W 104.0(15) .
N1 P1C C131 113.05(5) .
N1 P1C C121 109.76(5) .
C131 P1C C121 107.12(5) .
N1 P1C C111 109.67(5) .
C131 P1C C111 110.40(5) .
C121 P1C C111 106.61(5) .
N1 P2C C231 106.66(5) .
N1 P2C C211 114.93(5) .
C231 P2C C211 108.15(5) .
N1 P2C C221 113.26(5) .
C231 P2C C221 104.65(5) .
C211 P2C C221 108.55(5) .
P2C N1 P1C 133.60(6) .
C112 C111 C116 119.70(10) .
C112 C111 P1C 123.04(8) .
C116 C111 P1C 117.24(8) .
C113 C112 C111 119.65(11) .
C113 C112 H112 120.2 .
C111 C112 H112 120.2 .
C114 C113 C112 120.37(11) .
C114 C113 H113 119.8 .
C112 C113 H113 119.8 .
C113 C114 C115 120.27(11) .
C113 C114 H114 119.9 .
C115 C114 H114 119.9 .
C114 C115 C116 119.69(11) .
C114 C115 H115 120.2 .
C116 C115 H115 120.2 .
C115 C116 C111 120.32(10) .
C115 C116 H116 119.8 .
C111 C116 H116 119.8 .
C122 C121 C126 119.95(10) .
C122 C121 P1C 120.27(8) .
C126 C121 P1C 119.70(8) .
C121 C122 C123 119.95(11) .
C121 C122 H122 120.0 .
C123 C122 H122 120.0 .
C124 C123 C122 120.04(11) .
C124 C123 H123 120.0 .
C122 C123 H123 120.0 .
C123 C124 C125 120.06(11) .
C123 C124 H124 120.0 .
C125 C124 H124 120.0 .
C124 C125 C126 120.36(11) .
C124 C125 H125 119.8 .
C126 C125 H125 119.8 .
C125 C126 C121 119.64(11) .
C125 C126 H126 120.2 .
C121 C126 H126 120.2 .
C136 C131 C132 119.80(10) .
C136 C131 P1C 120.27(8) .
C132 C131 P1C 119.12(9) .
C133 C132 C131 119.87(11) .
C133 C132 H132 120.1 .
C131 C132 H132 120.1 .
C134 C133 C132 120.21(12) .
C134 C133 H133 119.9 .
C132 C133 H133 119.9 .
C133 C134 C135 120.11(11) .
C133 C134 H134 119.9 .
C135 C134 H134 119.9 .
C136 C135 C134 120.20(11) .
C136 C135 H135 119.9 .
C134 C135 H135 119.9 .
C135 C136 C131 119.75(11) .
C135 C136 H136 120.1 .
C131 C136 H136 120.1 .
C216 C211 C212 120.02(11) .
C216 C211 P2C 122.67(9) .
C212 C211 P2C 117.19(9) .
C213 C212 C211 119.62(12) .
C213 C212 H212 120.2 .
C211 C212 H212 120.2 .
C212 C213 C214 120.13(12) .
C212 C213 H213 119.9 .
C214 C213 H213 119.9 .
C215 C214 C213 120.29(12) .
C215 C214 H214 119.9 .
C213 C214 H214 119.9 .
C214 C215 C216 120.02(12) .
C214 C215 H215 120.0 .
C216 C215 H215 120.0 .
C215 C216 C211 119.92(11) .
C215 C216 H216 120.0 .
C211 C216 H216 120.0 .
C226 C221 C222 119.62(10) .
C226 C221 P2C 119.94(8) .
C222 C221 P2C 120.28(9) .
C223 C222 C221 120.05(11) .
C223 C222 H222 120.0 .
C221 C222 H222 120.0 .
C224 C223 C222 119.98(11) .
C224 C223 H223 120.0 .
C222 C223 H223 120.0 .
C225 C224 C223 120.38(11) .
C225 C224 H224 119.8 .
C223 C224 H224 119.8 .
C224 C225 C226 119.81(11) .
C224 C225 H225 120.1 .
C226 C225 H225 120.1 .
C225 C226 C221 120.13(11) .
C225 C226 H226 119.9 .
C221 C226 H226 119.9 .
C232 C231 C236 120.03(10) .
C232 C231 P2C 118.31(8) .
C236 C231 P2C 121.35(9) .
C233 C232 C231 120.15(11) .
C233 C232 H232 119.9 .
C231 C232 H232 119.9 .
C232 C233 C234 119.94(12) .
C232 C233 H233 120.0 .
C234 C233 H233 120.0 .
C235 C234 C233 120.04(11) .
C235 C234 H234 120.0 .
C233 C234 H234 120.0 .
C234 C235 C236 120.46(12) .
C234 C235 H235 119.8 .
C236 C235 H235 119.8 .
C235 C236 C231 119.37(11) .
C235 C236 H236 120.3 .
C231 C236 H236 120.3 .

loop_
_geom_bond_atom_site_label_1
_geom_bond_atom_site_label_2
_geom_bond_distance
_geom_bond_site_symmetry_2
P1 O12 1.4525(10) .
P1 O11 1.5102(10) .
P1 O1B 1.598(10) .
P1 O1 1.615(5) .
P1 O3 1.6149(9) 3_667
O11 H1W 1.356(19) .
P2 O21 1.4740(10) .
P2 O22 1.4990(10) .
P2 O2B 1.590(9) .
P2 O1 1.590(5) .
P2 O2 1.597(4) .
P2 O1B 1.600(10) .
P3 O31 1.4738(10) .
P3 O32 1.5107(10) .
P3 O2 1.584(5) .
P3 O2B 1.584(9) .
P3 O3 1.5843(9) .
O3 P1 1.6149(9) 3_667
O32 H1 0.89(2) .
O1W H1W 1.098(19) .
O1W H2W 0.93(2) .
O1W H3W 0.90(2) .
P1C N1 1.5930(10) .
P1C C131 1.7959(11) .
P1C C121 1.7962(11) .
P1C C111 1.7981(11) .
P2C N1 1.5926(10) .
P2C C231 1.7921(11) .
P2C C211 1.7942(11) .
P2C C221 1.8101(11) .
C111 C112 1.3970(15) .
C111 C116 1.4012(15) .
C112 C113 1.3950(16) .
C112 H112 0.9500 .
C113 C114 1.3894(18) .
C113 H113 0.9500 .
C114 C115 1.3913(17) .
C114 H114 0.9500 .
C115 C116 1.3920(16) .
C115 H115 0.9500 .
C116 H116 0.9500 .
C121 C122 1.3944(15) .
C121 C126 1.3992(15) .
C122 C123 1.3955(16) .
C122 H122 0.9500 .
C123 C124 1.3882(18) .
C123 H123 0.9500 .
C124 C125 1.3909(18) .
C124 H124 0.9500 .
C125 C126 1.3916(16) .
C125 H125 0.9500 .
C126 H126 0.9500 .
C131 C136 1.3976(15) .
C131 C132 1.4001(15) .
C132 C133 1.3876(17) .
C132 H132 0.9500 .
C133 C134 1.3871(19) .
C133 H133 0.9500 .
C134 C135 1.3903(18) .
C134 H134 0.9500 .
C135 C136 1.3902(16) .
C135 H135 0.9500 .
C136 H136 0.9500 .
C211 C216 1.3943(16) .
C211 C212 1.4030(16) .
C212 C213 1.3883(18) .
C212 H212 0.9500 .
C213 C214 1.392(2) .
C213 H213 0.9500 .
C214 C215 1.389(2) .
C214 H214 0.9500 .
C215 C216 1.3900(17) .
C215 H215 0.9500 .
C216 H216 0.9500 .
C221 C226 1.3986(16) .
C221 C222 1.3986(15) .
C222 C223 1.3925(16) .
C222 H222 0.9500 .
C223 C224 1.3914(18) .
C223 H223 0.9500 .
C224 C225 1.3902(17) .
C224 H224 0.9500 .
C225 C226 1.3950(15) .
C225 H225 0.9500 .
C226 H226 0.9500 .
C231 C232 1.3939(16) .
C231 C236 1.3998(15) .
C232 C233 1.3885(16) .
C232 H232 0.9500 .
C233 C234 1.3930(19) .
C233 H233 0.9500 .
C234 C235 1.388(2) .
C234 H234 0.9500 .
C235 C236 1.3937(17) .
C235 H235 0.9500 .
C236 H236 0.9500 .

loop_
_geom_hbond_atom_site_label_D
_geom_hbond_atom_site_label_H
_geom_hbond_atom_site_label_A
_geom_hbond_distance_DH
_geom_hbond_distance_HA
_geom_hbond_distance_DA
_geom_hbond_angle_DHA
_geom_hbond_site_symmetry_A
O32 H1 O22 0.89(2) 1.59(2) 2.4638(14) 166.7(14) 3_767
O1W H2W O21 0.93(2) 1.70(2) 2.6298(14) 176.0(18) 3_667
O1W H3W O31 0.90(2) 1.70(2) 2.5962(13) 178.8(18) .
O1W H1W O11 1.098(19) 1.356(19) 2.4485(14) 172.5(16) .
